data_8102215
loop_
_publ_author_name
'Ya-Li Hu'
'Ting-Bin Li'
'Ji-Kun Li'
'Guo-Fang He'

_publ_section_title
;
 Crystal structure of hexakis(imidazole)cadmium(II) dibenzoate,
 [Cd(C3H4N2)6][C7H5O2]2
;
_journal_issue 1
_journal_name_full 'Zeitschrift f\"ur Kristallographie - New Crystal Structures'
_journal_page_first 85
_journal_volume 223
_journal_year 2008
_chemical_formula_moiety 'C18 H24 Cd N12, 2(C7 H5 O2)'
_chemical_formula_structural '[Cd(C3H4N2)6][C7H5O2]2'
_chemical_formula_sum 'C32 H34 Cd N12 O4'
_chemical_formula_weight 763.11
_chemical_name_systematic
; 
hexakis(imidazole)cadmium(II) dibenzoate
;
_space_group_IT_number 2
_symmetry_cell_setting triclinic
_symmetry_space_group_name_Hall '-P 1'
_symmetry_space_group_name_H-M 'P -1'
_atom_sites_solution_hydrogens geom
_atom_sites_solution_primary direct
_atom_sites_solution_secondary difmap
_audit_creation_method SHELXL-97
_cell_angle_alpha 73.8650(10)
_cell_angle_beta 79.6840(10)
_cell_angle_gamma 73.3270(10)
_cell_formula_units_Z 1
_cell_length_a 7.6440(2)
_cell_length_b 10.6206(3)
_cell_length_c 11.8572(3)
_cell_measurement_reflns_used 9566
_cell_measurement_temperature 293(2)
_cell_measurement_theta_max 28.260
_cell_measurement_theta_min 2.798
_cell_volume 880.64(4)
_computing_cell_refinement 'Bruker SMART'
_computing_data_collection 'Bruker SMART'
_computing_data_reduction 'Bruker SAINT'
_computing_molecular_graphics 'Bruker SHELXTL'
_computing_publication_material 'Bruker SHELXTL'
_computing_structure_refinement 'Bruker SHELXTL'
_computing_structure_solution 'Bruker SHELXTL'
_diffrn_ambient_temperature 293(2)
_diffrn_measured_fraction_theta_full 0.98
_diffrn_measured_fraction_theta_max 0.98
_diffrn_measurement_device_type 'Bruker SMART CCD'
_diffrn_measurement_method phi/omega
_diffrn_radiation_monochromator graphite
_diffrn_radiation_source 'sealed tube'
_diffrn_radiation_type MoK\a
_diffrn_radiation_wavelength 0.71073
_diffrn_reflns_av_R_equivalents 0.0159
_diffrn_reflns_av_sigmaI/netI 0.0180
_diffrn_reflns_limit_h_max 9
_diffrn_reflns_limit_h_min -10
_diffrn_reflns_limit_k_max 14
_diffrn_reflns_limit_k_min -14
_diffrn_reflns_limit_l_max 14
_diffrn_reflns_limit_l_min -14
_diffrn_reflns_number 11856
_diffrn_reflns_theta_full 28.26
_diffrn_reflns_theta_max 28.26
_diffrn_reflns_theta_min 1.80
_exptl_absorpt_coefficient_mu 0.674
_exptl_absorpt_correction_T_max 0.9357
_exptl_absorpt_correction_T_min 0.9057
_exptl_absorpt_correction_type multi-scan
_exptl_absorpt_process_details sadabs
_exptl_crystal_colour buff
_exptl_crystal_density_diffrn 1.439
_exptl_crystal_density_method 'not measured'
_exptl_crystal_description block
_exptl_crystal_F_000 390
_exptl_crystal_size_max 0.15
_exptl_crystal_size_mid 0.12
_exptl_crystal_size_min 0.10
_refine_diff_density_max 0.330
_refine_diff_density_min -0.274
_refine_diff_density_rms 0.044
_refine_ls_extinction_method none
_refine_ls_goodness_of_fit_ref 0.995
_refine_ls_hydrogen_treatment constr
_refine_ls_matrix_type full
_refine_ls_number_parameters 223
_refine_ls_number_reflns 4128
_refine_ls_number_restraints 0
_refine_ls_restrained_S_all 0.995
_refine_ls_R_factor_all 0.0234
_refine_ls_R_factor_gt 0.0229
_refine_ls_shift/su_max 0.001
_refine_ls_shift/su_mean 0.000
_refine_ls_structure_factor_coef Fsqd
_refine_ls_weighting_details 'calc w=1/[\s^2^(Fo^2^)+(0.0610P)^2^+0.7407P] where P=(Fo^2^+2Fc^2^)/3'
_refine_ls_weighting_scheme calc
_refine_ls_wR_factor_gt 0.0604
_refine_ls_wR_factor_ref 0.0613
_reflns_number_gt 4075
_reflns_number_total 4128
_reflns_threshold_expression >2sigma(I)
_cod_data_source_file 1267-2148.cff
_cod_data_source_block C32H34CdN12O4
_cod_depositor_comments
;
The following automatic conversions were performed:
'_symmetry_cell_setting' value 'Triclinic' changed to 'triclinic'
according to '/home/saulius/struct/CIF-dictionaries/cif_core.dic'
dictionary named 'cif_core.dic' version 2.4.1 from 2010-06-29.

Automatic conversion script
Id: cif_fix_enum 1555 2011-01-17 13:19:09Z saulius 
;
_cod_original_sg_symbol_H-M P-1
_cod_database_code 8102215

loop_
_symmetry_equiv_pos_as_xyz
'x, y, z'
'-x, -y, -z'

loop_
_atom_site_label
_atom_site_type_symbol
_atom_site_fract_x
_atom_site_fract_y
_atom_site_fract_z
_atom_site_U_iso_or_equiv
_atom_site_adp_type
_atom_site_occupancy
_atom_site_symmetry_multiplicity
_atom_site_Wyckoff_symbol
_atom_site_calc_flag
_atom_site_refinement_flags
_atom_site_disorder_assembly
_atom_site_disorder_group
Cd1 Cd 0.5000 1.0000 0.5000 0.03836(6) Uani 1 1 f d S . .
N1 N 0.7409(2) 0.80889(14) 0.56677(13) 0.0491(3) Uani 1 2 i d . . .
N2 N 0.8748(3) 0.60246(16) 0.65633(18) 0.0674(5) Uani 1 2 i d . . .
H2 H 0.8933 0.5261 0.7078 0.081 Uiso 1 2 i d R . .
N3 N 0.5768(2) 1.12632(15) 0.61056(13) 0.0485(3) Uani 1 2 i d . . .
N4 N 0.7082(2) 1.1749(2) 0.73725(15) 0.0617(4) Uani 1 2 i d . . .
H4 H 0.7781 1.1657 0.7897 0.074 Uiso 1 2 i d R . .
N5 N 0.30163(19) 0.92196(14) 0.66235(12) 0.0450(3) Uani 1 2 i d . . .
N6 N 0.1429(2) 0.89558(16) 0.83606(13) 0.0500(3) Uani 1 2 i d . . .
H6 H 0.0935 0.9094 0.9039 0.060 Uiso 1 2 i d R . .
C1 C 0.7286(3) 0.70718(19) 0.65777(18) 0.0588(4) Uani 1 2 i d . . .
H1 H 0.6297 0.7079 0.7163 0.071 Uiso 1 2 i calc R . .
C2 C 0.9890(3) 0.6383(2) 0.5592(2) 0.0712(6) Uani 1 2 i d . . .
H2A H 1.1020 0.5857 0.5349 0.085 Uiso 1 2 i calc R . .
C3 C 0.9065(3) 0.7657(2) 0.5042(2) 0.0617(5) Uani 1 2 i d . . .
H3 H 0.9545 0.8164 0.4345 0.074 Uiso 1 2 i calc R . .
C4 C 0.7004(3) 1.0803(2) 0.68664(17) 0.0553(4) Uani 1 2 i d . . .
H4A H 0.7734 0.9921 0.7028 0.066 Uiso 1 2 i calc R . .
C5 C 0.5878(4) 1.2876(3) 0.6906(3) 0.0819(7) Uani 1 2 i d . . .
H5 H 0.5649 1.3714 0.7082 0.098 Uiso 1 2 i calc R . .
C6 C 0.5041(3) 1.2579(2) 0.6123(2) 0.0723(6) Uani 1 2 i d . . .
H6A H 0.4126 1.3180 0.5677 0.087 Uiso 1 2 i calc R . .
C7 C 0.2478(2) 0.96759(17) 0.75798(14) 0.0456(3) Uani 1 2 i d . . .
H7 H 0.2789 1.0410 0.7699 0.055 Uiso 1 2 i calc R . .
C8 C 0.1271(3) 0.79827(19) 0.78838(18) 0.0569(4) Uani 1 2 i d . . .
H8A H 0.0620 0.7328 0.8226 0.068 Uiso 1 2 i calc R . .
C9 C 0.2249(3) 0.81523(19) 0.68094(18) 0.0557(4) Uani 1 2 i d . . .
H9 H 0.2381 0.7624 0.6277 0.067 Uiso 1 2 i calc R . .
O1 O 1.1151(2) 0.63742(14) 0.18997(18) 0.0836(5) Uani 1 2 i d . . .
O2 O 1.06621(17) 0.84818(11) 0.08720(10) 0.0479(3) Uani 1 2 i d . . .
C19 C 1.0270(2) 0.73605(15) 0.12122(14) 0.0409(3) Uani 1 2 i d . . .
C20 C 0.8640(2) 0.72194(15) 0.07463(14) 0.0411(3) Uani 1 2 i d . . .
C21 C 0.8317(3) 0.5964(2) 0.0913(2) 0.0747(7) Uani 1 2 i d . . .
H21 H 0.9110 0.5194 0.1314 0.090 Uiso 1 2 i calc R . .
C22 C 0.6814(4) 0.5848(3) 0.0484(3) 0.0984(10) Uani 1 2 i d . . .
H22 H 0.6609 0.4998 0.0596 0.118 Uiso 1 2 i calc R . .
C23 C 0.5629(3) 0.6972(3) -0.0102(3) 0.0813(7) Uani 1 2 i d . . .
H23 H 0.4613 0.6888 -0.0378 0.098 Uiso 1 2 i calc R . .
C24 C 0.5948(3) 0.8219(2) -0.0281(2) 0.0687(5) Uani 1 2 i d . . .
H24 H 0.5150 0.8986 -0.0682 0.082 Uiso 1 2 i calc R . .
C25 C 0.7456(2) 0.83428(18) 0.01361(16) 0.0503(4) Uani 1 2 i d . . .
H25 H 0.7673 0.9193 0.0003 0.060 Uiso 1 2 i calc R . .

loop_
_atom_site_aniso_label
_atom_site_aniso_U_11
_atom_site_aniso_U_22
_atom_site_aniso_U_33
_atom_site_aniso_U_23
_atom_site_aniso_U_13
_atom_site_aniso_U_12
Cd1 0.05016(9) 0.03682(8) 0.02979(9) -0.00541(5) -0.00814(6) -0.01373(6)
N1 0.0563(8) 0.0423(7) 0.0462(8) -0.0030(6) -0.0146(6) -0.0102(6)
N2 0.0799(11) 0.0381(7) 0.0832(13) 0.0018(7) -0.0387(10) -0.0108(7)
N3 0.0594(8) 0.0537(7) 0.0408(7) -0.0157(6) -0.0076(6) -0.0218(6)
N4 0.0689(10) 0.0809(11) 0.0513(9) -0.0257(8) -0.0104(7) -0.0320(9)
N5 0.0557(7) 0.0464(7) 0.0349(7) -0.0091(5) -0.0015(5) -0.0187(6)
N6 0.0540(8) 0.0593(8) 0.0369(7) -0.0109(6) 0.0014(6) -0.0191(6)
C1 0.0703(11) 0.0486(9) 0.0518(10) 0.0013(8) -0.0169(8) -0.0126(8)
C2 0.0606(11) 0.0549(11) 0.0957(18) -0.0187(11) -0.0211(11) -0.0028(9)
C3 0.0541(10) 0.0579(10) 0.0664(12) -0.0059(9) -0.0095(8) -0.0110(8)
C4 0.0630(10) 0.0654(11) 0.0472(9) -0.0145(8) -0.0115(8) -0.0270(9)
C5 0.1068(19) 0.0749(14) 0.0863(17) -0.0468(13) -0.0200(14) -0.0248(13)
C6 0.0838(14) 0.0620(12) 0.0826(16) -0.0344(11) -0.0274(12) -0.0084(10)
C7 0.0539(8) 0.0481(8) 0.0379(8) -0.0105(6) -0.0045(6) -0.0175(7)
C8 0.0634(10) 0.0530(9) 0.0567(11) -0.0119(8) 0.0044(8) -0.0262(8)
C9 0.0674(11) 0.0539(9) 0.0540(10) -0.0214(8) 0.0045(8) -0.0264(8)
O1 0.0953(11) 0.0475(7) 0.1119(14) 0.0181(8) -0.0658(10) -0.0268(7)
O2 0.0626(7) 0.0398(5) 0.0454(6) -0.0041(5) -0.0150(5) -0.0198(5)
C19 0.0491(8) 0.0354(6) 0.0391(8) -0.0065(6) -0.0106(6) -0.0106(6)
C20 0.0461(7) 0.0403(7) 0.0384(7) -0.0102(6) -0.0058(6) -0.0117(6)
C21 0.0858(15) 0.0465(10) 0.1028(18) -0.0077(10) -0.0439(13) -0.0232(9)
C22 0.110(2) 0.0699(15) 0.141(3) -0.0183(16) -0.055(2) -0.0431(15)
C23 0.0672(13) 0.0990(18) 0.0970(19) -0.0335(15) -0.0302(12) -0.0279(12)
C24 0.0554(10) 0.0764(13) 0.0763(14) -0.0221(11) -0.0267(10) -0.0041(9)
C25 0.0493(8) 0.0484(8) 0.0529(10) -0.0120(7) -0.0129(7) -0.0073(7)

loop_
_atom_type_symbol
_atom_type_description
_atom_type_scat_dispersion_real
_atom_type_scat_dispersion_imag
_atom_type_scat_source
C C 0.0033 0.0016 'International Tables Vol C Tables 4.2.6.8 and 6.1.1.4'
H H 0.0000 0.0000 'International Tables Vol C Tables 4.2.6.8 and 6.1.1.4'
N N 0.0061 0.0033 'International Tables Vol C Tables 4.2.6.8 and 6.1.1.4'
O O 0.0106 0.0060 'International Tables Vol C Tables 4.2.6.8 and 6.1.1.4'
Cd Cd -0.8075 1.2024 'International Tables Vol C Tables 4.2.6.8 and 6.1.1.4'

loop_
_geom_angle_atom_site_label_1
_geom_angle_atom_site_label_2
_geom_angle_atom_site_label_3
_geom_angle
_geom_angle_site_symmetry_1
_geom_angle_site_symmetry_3
_geom_angle_publ_flag
N5 Cd1 N5 179.999(1) . 2_676 y
N5 Cd1 N3 89.37(5) . . y
N5 Cd1 N3 90.63(5) 2_676 . y
N5 Cd1 N3 90.63(5) . 2_676 y
N5 Cd1 N3 89.37(5) 2_676 2_676 y
N3 Cd1 N3 180.000(1) . 2_676 y
N5 Cd1 N1 89.89(5) . . y
N5 Cd1 N1 90.11(5) 2_676 . y
N3 Cd1 N1 91.70(5) . . y
N3 Cd1 N1 88.30(5) 2_676 . y
N5 Cd1 N1 90.11(5) . 2_676 y
N5 Cd1 N1 89.89(5) 2_676 2_676 y
N3 Cd1 N1 88.30(5) . 2_676 y
N3 Cd1 N1 91.70(5) 2_676 2_676 y
N1 Cd1 N1 180.00(5) . 2_676 y
C1 N1 C3 104.90(16) . . ?
C1 N1 Cd1 126.65(13) . . y
C3 N1 Cd1 126.78(12) . . y
C1 N2 C2 107.36(17) . . ?
C1 N2 H2 126.4 . . ?
C2 N2 H2 126.2 . . ?
C4 N3 C6 105.28(16) . . ?
C4 N3 Cd1 126.19(13) . . y
C6 N3 Cd1 128.52(13) . . y
C4 N4 C5 106.90(17) . . ?
C4 N4 H4 126.8 . . ?
C5 N4 H4 126.3 . . ?
C7 N5 C9 105.16(14) . . ?
C7 N5 Cd1 126.90(11) . . ?
C9 N5 Cd1 127.86(11) . . ?
C7 N6 C8 107.58(14) . . ?
C7 N6 H6 126.1 . . ?
C8 N6 H6 126.3 . . ?
N1 C1 N2 111.83(19) . . ?
N1 C1 H1 124.1 . . ?
N2 C1 H1 124.1 . . ?
C3 C2 N2 106.31(19) . . ?
C3 C2 H2A 126.8 . . ?
N2 C2 H2A 126.8 . . ?
C2 C3 N1 109.6(2) . . ?
C2 C3 H3 125.2 . . ?
N1 C3 H3 125.2 . . ?
N3 C4 N4 111.93(18) . . ?
N3 C4 H4A 124.0 . . ?
N4 C4 H4A 124.0 . . ?
N4 C5 C6 107.43(19) . . ?
N4 C5 H5 126.3 . . ?
C6 C5 H5 126.3 . . ?
N3 C6 C5 108.4(2) . . ?
N3 C6 H6A 125.8 . . ?
C5 C6 H6A 125.8 . . ?
N5 C7 N6 111.53(15) . . ?
N5 C7 H7 124.2 . . ?
N6 C7 H7 124.2 . . ?
C9 C8 N6 106.08(15) . . ?
C9 C8 H8A 127.0 . . ?
N6 C8 H8A 127.0 . . ?
C8 C9 N5 109.64(16) . . ?
C8 C9 H9 125.2 . . ?
N5 C9 H9 125.2 . . ?
O1 C19 O2 123.39(15) . . ?
O1 C19 C20 119.07(14) . . ?
O2 C19 C20 117.54(13) . . ?
C25 C20 C21 118.78(16) . . ?
C25 C20 C19 120.56(14) . . ?
C21 C20 C19 120.65(15) . . ?
C20 C21 C22 120.1(2) . . ?
C20 C21 H21 119.9 . . ?
C22 C21 H21 119.9 . . ?
C23 C22 C21 120.6(2) . . ?
C23 C22 H22 119.7 . . ?
C21 C22 H22 119.7 . . ?
C24 C23 C22 119.6(2) . . ?
C24 C23 H23 120.2 . . ?
C22 C23 H23 120.2 . . ?
C23 C24 C25 120.1(2) . . ?
C23 C24 H24 120.0 . . ?
C25 C24 H24 120.0 . . ?
C20 C25 C24 120.72(18) . . ?
C20 C25 H25 119.6 . . ?
C24 C25 H25 119.6 . . ?

loop_
_geom_bond_atom_site_label_1
_geom_bond_atom_site_label_2
_geom_bond_distance
_geom_bond_site_symmetry_2
_geom_bond_publ_flag
Cd1 N5 2.3411(13) . y
Cd1 N5 2.3412(13) 2_676 y
Cd1 N3 2.3594(13) . y
Cd1 N3 2.3595(13) 2_676 y
Cd1 N1 2.3711(14) . y
Cd1 N1 2.3712(14) 2_676 y
N1 C1 1.309(2) . ?
N1 C3 1.372(3) . ?
N2 C1 1.333(3) . ?
N2 C2 1.349(3) . ?
N2 H2 0.8601 . ?
N3 C4 1.320(2) . ?
N3 C6 1.353(3) . ?
N4 C4 1.324(2) . ?
N4 C5 1.330(3) . ?
N4 H4 0.8585 . ?
N5 C7 1.309(2) . ?
N5 C9 1.369(2) . ?
N6 C7 1.333(2) . ?
N6 C8 1.350(2) . ?
N6 H6 0.8576 . ?
C1 H1 0.9300 . ?
C2 C3 1.349(3) . ?
C2 H2A 0.9300 . ?
C3 H3 0.9300 . ?
C4 H4A 0.9300 . ?
C5 C6 1.365(3) . ?
C5 H5 0.9300 . ?
C6 H6A 0.9300 . ?
C7 H7 0.9300 . ?
C8 C9 1.350(3) . ?
C8 H8A 0.9300 . ?
C9 H9 0.9300 . ?
O1 C19 1.238(2) . ?
O2 C19 1.2511(18) . ?
C19 C20 1.510(2) . ?
C20 C25 1.379(2) . ?
C20 C21 1.379(2) . ?
C21 C22 1.385(3) . ?
C21 H21 0.9300 . ?
C22 C23 1.368(4) . ?
C22 H22 0.9300 . ?
C23 C24 1.368(4) . ?
C23 H23 0.9300 . ?
C24 C25 1.385(3) . ?
C24 H24 0.9300 . ?
C25 H25 0.9300 . ?

loop_
_geom_torsion_atom_site_label_1
_geom_torsion_atom_site_label_2
_geom_torsion_atom_site_label_3
_geom_torsion_atom_site_label_4
_geom_torsion
_geom_torsion_site_symmetry_1
_geom_torsion_site_symmetry_2
_geom_torsion_site_symmetry_3
_geom_torsion_site_symmetry_4
_geom_torsion_publ_flag
N5 Cd1 N1 C1 4.18(16) . . . . y
N5 Cd1 N1 C1 -175.81(16) 2_676 . . . y
N3 Cd1 N1 C1 93.55(16) . . . . y
N3 Cd1 N1 C1 -86.45(16) 2_676 . . . y
N1 Cd1 N1 C1 142(24) 2_676 . . . y
N5 Cd1 N1 C3 167.18(16) . . . . y
N5 Cd1 N1 C3 -12.82(16) 2_676 . . . y
N3 Cd1 N1 C3 -103.46(16) . . . . y
N3 Cd1 N1 C3 76.54(16) 2_676 . . . y
N1 Cd1 N1 C3 -56(24) 2_676 . . . y
N5 Cd1 N3 C4 83.38(15) . . . . y
N5 Cd1 N3 C4 -96.62(15) 2_676 . . . y
N3 Cd1 N3 C4 -60(64) 2_676 . . . y
N1 Cd1 N3 C4 -6.49(15) . . . . y
N1 Cd1 N3 C4 173.51(15) 2_676 . . . y
N5 Cd1 N3 C6 -95.28(19) . . . . y
N5 Cd1 N3 C6 84.72(19) 2_676 . . . y
N3 Cd1 N3 C6 122(64) 2_676 . . . y
N1 Cd1 N3 C6 174.84(19) . . . . y
N1 Cd1 N3 C6 -5.16(19) 2_676 . . . y
N5 Cd1 N5 C7 170(20) 2_676 . . . y
N3 Cd1 N5 C7 11.54(15) . . . . y
N3 Cd1 N5 C7 -168.46(15) 2_676 . . . y
N1 Cd1 N5 C7 103.25(15) . . . . y
N1 Cd1 N5 C7 -76.75(15) 2_676 . . . y
N5 Cd1 N5 C9 -6(20) 2_676 . . . y
N3 Cd1 N5 C9 -164.71(16) . . . . y
N3 Cd1 N5 C9 15.29(16) 2_676 . . . y
N1 Cd1 N5 C9 -73.00(16) . . . . y
N1 Cd1 N5 C9 107.00(16) 2_676 . . . y
C3 N1 C1 N2 -0.4(2) . . . . ?
Cd1 N1 C1 N2 165.60(13) . . . . ?
C2 N2 C1 N1 0.2(2) . . . . ?
C1 N2 C2 C3 0.0(2) . . . . ?
N2 C2 C3 N1 -0.2(3) . . . . ?
C1 N1 C3 C2 0.4(2) . . . . ?
Cd1 N1 C3 C2 -165.57(14) . . . . ?
C6 N3 C4 N4 0.8(2) . . . . ?
Cd1 N3 C4 N4 -178.13(12) . . . . ?
C5 N4 C4 N3 -1.3(3) . . . . ?
C4 N4 C5 C6 1.3(3) . . . . ?
C4 N3 C6 C5 0.1(3) . . . . ?
Cd1 N3 C6 C5 178.94(17) . . . . ?
N4 C5 C6 N3 -0.9(3) . . . . ?
C9 N5 C7 N6 0.5(2) . . . . ?
Cd1 N5 C7 N6 -176.48(11) . . . . ?
C8 N6 C7 N5 -0.3(2) . . . . ?
C7 N6 C8 C9 0.0(2) . . . . ?
N6 C8 C9 N5 0.3(2) . . . . ?
C7 N5 C9 C8 -0.5(2) . . . . ?
Cd1 N5 C9 C8 176.44(13) . . . . ?
O1 C19 C20 C25 169.54(19) . . . . ?
O2 C19 C20 C25 -10.8(2) . . . . ?
O1 C19 C20 C21 -11.1(3) . . . . ?
O2 C19 C20 C21 168.6(2) . . . . ?
C25 C20 C21 C22 -0.8(4) . . . . ?
C19 C20 C21 C22 179.8(3) . . . . ?
C20 C21 C22 C23 -0.4(5) . . . . ?
C21 C22 C23 C24 0.9(5) . . . . ?
C22 C23 C24 C25 -0.3(4) . . . . ?
C21 C20 C25 C24 1.4(3) . . . . ?
C19 C20 C25 C24 -179.25(18) . . . . ?
C23 C24 C25 C20 -0.8(3) . . . . ?
